data_4104579
loop_
_publ_author_name
'Ryohei Yamaguchi'
'Chikako Ikeda'
'Yoshinori Takahashi'
'Ken-ichi Fujita'

_publ_section_title
;
 Homogeneous Catalytic System for Reversible Dehydrogenation-Hydrogenation
 Reactions of Nitrogen Heterocycles with Reversible Interconversion of
 Catalytic Species
;
_journal_name_full 'Journal of the American Chemical Society'
_journal_page_first 8410
_journal_page_last 8412
_journal_paper_doi 10.1021/ja9022623
_journal_volume 131
_journal_year 2009
_chemical_formula_moiety 'C16 H18 Cl F3 Ir N O '
_chemical_formula_sum 'C16 H18 Cl F3 Ir N O'
_chemical_formula_weight 524.99
_space_group_IT_number 14
_symmetry_cell_setting monoclinic
_symmetry_Int_Tables_number 14
_symmetry_space_group_name_Hall '-P 2yab'
_symmetry_space_group_name_H-M 'P 1 21/a 1'
_cell_angle_alpha 90.0000
_cell_angle_beta 102.3380(14)
_cell_angle_gamma 90.0000
_cell_formula_units_Z 4
_cell_length_a 12.4922(7)
_cell_length_b 7.4836(3)
_cell_length_c 18.1749(7)
_cell_measurement_reflns_used 12954
_cell_measurement_temperature 173.1
_cell_measurement_theta_max 27.5
_cell_measurement_theta_min 3.1
_cell_volume 1659.87(13)
_computing_cell_refinement PROCESS-AUTO
_computing_data_collection PROCESS-AUTO
_computing_data_reduction CrystalStructure
_computing_publication_material 'CrystalStructure 3.8'
_computing_structure_refinement CRYSTALS
_computing_structure_solution 'DIRDIF99 (PATTY)'
_diffrn_detector_area_resol_mean 10.00
_diffrn_measured_fraction_theta_full 0.990
_diffrn_measured_fraction_theta_max 0.990
_diffrn_measurement_device_type 'Rigaku RAXIS-RAPID'
_diffrn_measurement_method \w
_diffrn_radiation_type 'Mo K\a'
_diffrn_radiation_wavelength 0.71075
_diffrn_reflns_av_R_equivalents 0.079
_diffrn_reflns_limit_h_max 16
_diffrn_reflns_limit_h_min -16
_diffrn_reflns_limit_k_max 9
_diffrn_reflns_limit_k_min -8
_diffrn_reflns_limit_l_max 23
_diffrn_reflns_limit_l_min -23
_diffrn_reflns_number 15131
_diffrn_reflns_theta_full 27.47
_diffrn_reflns_theta_max 27.47
_exptl_absorpt_coefficient_mu 8.259
_exptl_absorpt_correction_T_max 0.084
_exptl_absorpt_correction_T_min 0.083
_exptl_absorpt_correction_type numerical
_exptl_absorpt_process_details
;
    Higashi, T. (1999). Program for Absorption Correction.
    Rigaku Corporation, Tokyo, Japan.
;
_exptl_crystal_colour unknown
_exptl_crystal_density_diffrn 2.101
_exptl_crystal_description block
_exptl_crystal_F_000 1000.00
_exptl_crystal_size_max 0.50
_exptl_crystal_size_mid 0.40
_exptl_crystal_size_min 0.30
_refine_diff_density_max 2.74
_refine_diff_density_min -2.66
_refine_ls_extinction_method none
_refine_ls_goodness_of_fit_ref 1.014
_refine_ls_hydrogen_treatment refall
_refine_ls_number_parameters 226
_refine_ls_number_reflns 3028
_refine_ls_R_factor_gt 0.0369
_refine_ls_shift/su_max 0.0000
_refine_ls_structure_factor_coef F
_refine_ls_weighting_details 'w = 1/[1.0000\s(Fo^2^)]'
_refine_ls_weighting_scheme calc
_refine_ls_wR_factor_ref 0.0446
_reflns_number_gt 3028
_reflns_number_total 3763
_reflns_threshold_expression F^2^>2.0\s(F^2^)
_cod_data_source_file ja9022623_si_001.cif
_cod_data_source_block '_complex2c'
_cod_original_cell_volume 1659.86(13)
_cod_original_formula_sum 'C16 H18 Cl F3 Ir N O '
_cod_database_code 4104579

loop_
_symmetry_equiv_pos_site_id
_symmetry_equiv_pos_as_xyz
1 +X,+Y,+Z
2 1/2-X,1/2+Y,-Z
3 -X,-Y,-Z
4 1/2+X,1/2-Y,+Z

loop_
_atom_site_label
_atom_site_type_symbol
_atom_site_fract_x
_atom_site_fract_y
_atom_site_fract_z
_atom_site_U_iso_or_equiv
_atom_site_adp_type
_atom_site_occupancy
_atom_site_symmetry_multiplicity
_atom_site_calc_flag
_atom_site_refinement_flags
Ir(1) Ir 0.20457(2) 0.19786(3) 0.293820(10) 0.01871(7) Uani 1.00 1 d .
Cl(1) Cl 0.24521(12) 0.4889(2) 0.34500(7) 0.0305(3) Uani 1.00 1 d .
F(1) F 0.3911(3) 0.6716(5) 0.0556(2) 0.0499(13) Uani 1.00 1 d .
F(2) F 0.3170(3) 0.4923(6) -0.03106(18) 0.0601(13) Uani 1.00 1 d .
F(3) F 0.4442(3) 0.3976(6) 0.0593(2) 0.0573(13) Uani 1.00 1 d .
O(1) O 0.0614(3) 0.3280(4) 0.2187(2) 0.0265(10) Uani 1.00 1 d .
N(1) N 0.2237(4) 0.3122(5) 0.1914(2) 0.0215(12) Uani 1.00 1 d .
C(1) C 0.1457(5) -0.0721(7) 0.2946(3) 0.0295(15) Uani 1.00 1 d .
C(2) C 0.2520(4) -0.0723(7) 0.2798(2) 0.0240(14) Uani 1.00 1 d .
C(3) C 0.3248(4) 0.0078(7) 0.3448(2) 0.0227(14) Uani 1.00 1 d .
C(4) C 0.2584(5) 0.0527(7) 0.3983(2) 0.0315(16) Uani 1.00 1 d .
C(5) C 0.1494(4) 0.0092(7) 0.3671(3) 0.0274(15) Uani 1.00 1 d .
C(6) C 0.0463(5) -0.1451(9) 0.2413(4) 0.051(2) Uani 1.00 1 d .
C(7) C 0.2882(5) -0.1402(9) 0.2119(2) 0.0381(19) Uani 1.00 1 d .
C(8) C 0.4452(4) 0.0170(9) 0.3573(3) 0.0381(18) Uani 1.00 1 d .
C(9) C 0.3029(6) 0.1398(9) 0.4732(3) 0.046(2) Uani 1.00 1 d .
C(10) C 0.0564(5) 0.0245(10) 0.4051(3) 0.050(2) Uani 1.00 1 d .
C(11) C 0.1198(4) 0.3743(7) 0.1710(2) 0.0223(14) Uani 1.00 1 d .
C(12) C 0.0881(5) 0.4814(8) 0.1064(2) 0.0308(16) Uani 1.00 1 d .
C(13) C 0.1643(5) 0.5203(7) 0.0648(2) 0.0290(15) Uani 1.00 1 d .
C(14) C 0.2712(5) 0.4533(7) 0.0861(2) 0.0274(15) Uani 1.00 1 d .
C(15) C 0.2995(5) 0.3506(7) 0.1518(2) 0.0246(14) Uani 1.00 1 d .
C(16) C 0.3566(5) 0.5026(8) 0.0437(2) 0.0332(17) Uani 1.00 1 d .
H(1) H -0.0157 -0.1293 0.2632 0.058 Uiso 1.00 1 c R
H(2) H 0.0562 -0.2687 0.2330 0.059 Uiso 1.00 1 c R
H(3) H 0.0350 -0.0832 0.1946 0.058 Uiso 1.00 1 c R
H(4) H 0.2257 -0.1830 0.1771 0.045 Uiso 1.00 1 c R
H(5) H 0.3393 -0.2347 0.2255 0.046 Uiso 1.00 1 c R
H(6) H 0.3211 -0.0463 0.1894 0.046 Uiso 1.00 1 c R
H(7) H 0.4679 -0.0326 0.3150 0.045 Uiso 1.00 1 c R
H(8) H 0.4777 -0.0481 0.4013 0.045 Uiso 1.00 1 c R
H(9) H 0.4675 0.1384 0.3632 0.045 Uiso 1.00 1 c R
H(10) H 0.3802 0.1513 0.4799 0.056 Uiso 1.00 1 c R
H(11) H 0.2863 0.0671 0.5121 0.056 Uiso 1.00 1 c R
H(12) H 0.2712 0.2546 0.4750 0.056 Uiso 1.00 1 c R
H(13) H 0.0811 0.0788 0.4530 0.063 Uiso 1.00 1 c R
H(14) H 0.0274 -0.0905 0.4115 0.063 Uiso 1.00 1 c R
H(15) H 0.0010 0.0966 0.3754 0.063 Uiso 1.00 1 c R
H(16) H 0.0155 0.5262 0.0920 0.036 Uiso 1.00 1 c R
H(17) H 0.1455 0.5937 0.0214 0.033 Uiso 1.00 1 c R
H(18) H 0.3720 0.3065 0.1678 0.030 Uiso 1.00 1 c R

loop_
_atom_site_aniso_label
_atom_site_aniso_U_11
_atom_site_aniso_U_22
_atom_site_aniso_U_33
_atom_site_aniso_U_12
_atom_site_aniso_U_13
_atom_site_aniso_U_23
Ir(1) 0.01646(16) 0.02183(16) 0.01867(15) 0.00121(8) 0.00558(10) 0.00271(8)
Cl(1) 0.0343(9) 0.0293(7) 0.0272(6) -0.0009(6) 0.0050(5) -0.0024(5)
F(1) 0.068(3) 0.043(2) 0.045(2) -0.022(2) 0.024(2) -0.0012(17)
F(2) 0.075(3) 0.086(3) 0.0217(16) -0.025(2) 0.0169(18) -0.003(2)
F(3) 0.055(2) 0.069(2) 0.061(2) 0.007(2) 0.040(2) 0.016(2)
O(1) 0.017(2) 0.027(2) 0.034(2) 0.0013(16) 0.0015(17) 0.0016(16)
N(1) 0.023(2) 0.022(2) 0.021(2) -0.0008(19) 0.0089(19) -0.0039(18)
C(1) 0.023(3) 0.019(2) 0.045(3) 0.000(2) 0.003(2) 0.012(2)
C(2) 0.024(3) 0.022(2) 0.024(2) 0.001(2) -0.001(2) 0.002(2)
C(3) 0.019(3) 0.029(2) 0.019(2) 0.003(2) 0.004(2) 0.003(2)
C(4) 0.039(4) 0.029(3) 0.025(2) 0.007(2) 0.006(2) 0.009(2)
C(5) 0.026(3) 0.025(2) 0.035(2) -0.000(2) 0.015(2) 0.004(2)
C(6) 0.031(4) 0.035(3) 0.081(5) -0.013(3) -0.004(3) 0.012(3)
C(7) 0.054(5) 0.027(3) 0.032(3) 0.012(2) 0.008(3) -0.006(2)
C(8) 0.025(3) 0.036(3) 0.049(3) -0.001(2) 0.001(2) 0.001(3)
C(9) 0.072(6) 0.049(4) 0.020(2) 0.007(4) 0.016(3) 0.007(3)
C(10) 0.042(4) 0.049(4) 0.067(4) -0.000(3) 0.033(3) 0.023(3)
C(11) 0.022(3) 0.019(2) 0.022(2) 0.000(2) -0.002(2) 0.001(2)
C(12) 0.027(3) 0.035(3) 0.027(2) 0.001(2) 0.000(2) -0.001(2)
C(13) 0.041(3) 0.022(2) 0.019(2) -0.003(2) -0.005(2) 0.007(2)
C(14) 0.035(3) 0.027(3) 0.021(2) -0.003(2) 0.008(2) -0.003(2)
C(15) 0.028(3) 0.027(2) 0.019(2) 0.002(2) 0.006(2) 0.006(2)
C(16) 0.051(4) 0.029(3) 0.021(2) -0.008(3) 0.010(2) 0.003(2)

loop_
_atom_type_symbol
_atom_type_description
_atom_type_scat_dispersion_real
_atom_type_scat_dispersion_imag
_atom_type_scat_source
C C 0.003 0.002
;
International Tables for Crystallography
(1992, Vol. C, Tables 4.2.6.8 and 6.1.1.4)
;
H H 0.000 0.000
;
International Tables for Crystallography
(1992, Vol. C, Table 6.1.1.4)
;
Cl Cl 0.148 0.159
;
International Tables for Crystallography
(1992, Vol. C, Tables 4.2.6.8 and 6.1.1.4)
;
F F 0.017 0.010
;
International Tables for Crystallography
(1992, Vol. C, Tables 4.2.6.8 and 6.1.1.4)
;
N N 0.006 0.003
;
International Tables for Crystallography
(1992, Vol. C, Tables 4.2.6.8 and 6.1.1.4)
;
O O 0.011 0.006
;
International Tables for Crystallography
(1992, Vol. C, Tables 4.2.6.8 and 6.1.1.4)
;
Ir Ir -1.444 7.990
;
International Tables for Crystallography
(1992, Vol. C, Tables 4.2.6.8 and 6.1.1.4)
;

loop_
_geom_angle_atom_site_label_1
_geom_angle_atom_site_label_2
_geom_angle_atom_site_label_3
_geom_angle
_geom_angle_publ_flag
Cl(1) Ir(1) O(1) 85.17(9) yes
Cl(1) Ir(1) N(1) 85.33(11) yes
Cl(1) Ir(1) C(1) 154.36(17) yes
Cl(1) Ir(1) C(2) 150.56(14) yes
Cl(1) Ir(1) C(3) 111.65(14) yes
Cl(1) Ir(1) C(4) 96.66(15) yes
Cl(1) Ir(1) C(5) 115.35(15) yes
O(1) Ir(1) N(1) 60.59(17) yes
O(1) Ir(1) C(1) 100.57(17) yes
O(1) Ir(1) C(2) 123.14(16) yes
O(1) Ir(1) C(3) 163.07(16) yes
O(1) Ir(1) C(4) 144.5(2) yes
O(1) Ir(1) C(5) 110.14(18) yes
N(1) Ir(1) C(1) 119.37(19) yes
N(1) Ir(1) C(2) 101.08(19) yes
N(1) Ir(1) C(3) 116.9(2) yes
N(1) Ir(1) C(4) 154.9(2) yes
N(1) Ir(1) C(5) 157.53(18) yes
C(1) Ir(1) C(2) 38.4(2) yes
C(1) Ir(1) C(3) 65.2(2) yes
C(1) Ir(1) C(4) 64.3(2) yes
C(1) Ir(1) C(5) 39.2(2) yes
C(2) Ir(1) C(3) 39.94(19) yes
C(2) Ir(1) C(4) 65.7(2) yes
C(2) Ir(1) C(5) 65.6(2) yes
C(3) Ir(1) C(4) 39.3(2) yes
C(3) Ir(1) C(5) 65.3(2) yes
C(4) Ir(1) C(5) 37.7(2) yes
Ir(1) O(1) C(11) 91.9(3) yes
Ir(1) N(1) C(11) 95.7(3) yes
Ir(1) N(1) C(15) 142.1(3) yes
C(11) N(1) C(15) 121.7(4) yes
Ir(1) C(1) C(2) 70.3(3) yes
Ir(1) C(1) C(5) 70.5(3) yes
Ir(1) C(1) C(6) 125.0(4) yes
C(2) C(1) C(5) 109.1(4) yes
C(2) C(1) C(6) 123.9(5) yes
C(5) C(1) C(6) 127.0(6) yes
Ir(1) C(2) C(1) 71.3(3) yes
Ir(1) C(2) C(3) 69.8(3) yes
Ir(1) C(2) C(7) 124.2(4) yes
C(1) C(2) C(3) 107.1(4) yes
C(1) C(2) C(7) 128.5(4) yes
C(3) C(2) C(7) 124.4(5) yes
Ir(1) C(3) C(2) 70.2(2) yes
Ir(1) C(3) C(4) 71.7(3) yes
Ir(1) C(3) C(8) 129.5(4) yes
C(2) C(3) C(4) 107.0(4) yes
C(2) C(3) C(8) 125.7(5) yes
C(4) C(3) C(8) 126.8(4) yes
Ir(1) C(4) C(3) 69.0(2) yes
Ir(1) C(4) C(5) 70.6(3) yes
Ir(1) C(4) C(9) 124.2(4) yes
C(3) C(4) C(5) 108.8(4) yes
C(3) C(4) C(9) 123.6(5) yes
C(5) C(4) C(9) 127.5(6) yes
Ir(1) C(5) C(1) 70.4(3) yes
Ir(1) C(5) C(4) 71.7(3) yes
Ir(1) C(5) C(10) 128.8(4) yes
C(1) C(5) C(4) 107.9(5) yes
C(1) C(5) C(10) 125.8(5) yes
C(4) C(5) C(10) 126.0(5) yes
O(1) C(11) N(1) 111.7(4) yes
O(1) C(11) C(12) 127.8(5) yes
N(1) C(11) C(12) 120.5(5) yes
C(11) C(12) C(13) 118.5(5) yes
C(12) C(13) C(14) 120.4(4) yes
C(13) C(14) C(15) 119.0(5) yes
C(13) C(14) C(16) 120.9(4) yes
C(15) C(14) C(16) 119.9(5) yes
N(1) C(15) C(14) 119.9(5) yes
F(1) C(16) F(2) 104.7(4) yes
F(1) C(16) F(3) 107.6(5) yes
F(1) C(16) C(14) 113.1(5) yes
F(2) C(16) F(3) 106.9(5) yes
F(2) C(16) C(14) 111.0(5) yes
F(3) C(16) C(14) 113.0(4) yes
C(1) C(6) H(1) 108.6 no
C(1) C(6) H(2) 109.7 no
C(1) C(6) H(3) 110.0 no
H(1) C(6) H(2) 109.5 no
H(1) C(6) H(3) 109.5 no
H(2) C(6) H(3) 109.5 no
C(2) C(7) H(4) 108.4 no
C(2) C(7) H(5) 110.2 no
C(2) C(7) H(6) 109.9 no
H(4) C(7) H(5) 109.5 no
H(4) C(7) H(6) 109.5 no
H(5) C(7) H(6) 109.5 no
C(3) C(8) H(7) 109.2 no
C(3) C(8) H(8) 110.1 no
C(3) C(8) H(9) 109.1 no
H(7) C(8) H(8) 109.5 no
H(7) C(8) H(9) 109.5 no
H(8) C(8) H(9) 109.5 no
C(4) C(9) H(10) 109.0 no
C(4) C(9) H(11) 109.2 no
C(4) C(9) H(12) 110.2 no
H(10) C(9) H(11) 109.5 no
H(10) C(9) H(12) 109.5 no
H(11) C(9) H(12) 109.5 no
C(5) C(10) H(13) 109.1 no
C(5) C(10) H(14) 110.2 no
C(5) C(10) H(15) 109.1 no
H(13) C(10) H(14) 109.5 no
H(13) C(10) H(15) 109.5 no
H(14) C(10) H(15) 109.5 no
C(11) C(12) H(16) 121.0 no
C(13) C(12) H(16) 120.6 no
C(12) C(13) H(17) 120.3 no
C(14) C(13) H(17) 119.3 no
N(1) C(15) H(18) 119.9 no
C(14) C(15) H(18) 120.2 no

loop_
_geom_bond_atom_site_label_1
_geom_bond_atom_site_label_2
_geom_bond_distance
_geom_bond_publ_flag
Ir(1) Cl(1) 2.3799(15) yes
Ir(1) O(1) 2.229(3) yes
Ir(1) N(1) 2.108(4) yes
Ir(1) C(1) 2.151(5) yes
Ir(1) C(2) 2.137(5) yes
Ir(1) C(3) 2.131(5) yes
Ir(1) C(4) 2.166(5) yes
Ir(1) C(5) 2.152(6) yes
F(1) C(16) 1.338(7) yes
F(2) C(16) 1.345(5) yes
F(3) C(16) 1.328(8) yes
O(1) C(11) 1.293(7) yes
N(1) C(11) 1.353(7) yes
N(1) C(15) 1.339(8) yes
C(1) C(2) 1.410(8) yes
C(1) C(5) 1.443(8) yes
C(1) C(6) 1.504(8) yes
C(2) C(3) 1.458(6) yes
C(2) C(7) 1.492(8) yes
C(3) C(4) 1.445(8) yes
C(3) C(8) 1.474(8) yes
C(4) C(5) 1.397(8) yes
C(4) C(9) 1.505(7) yes
C(5) C(10) 1.478(9) yes
C(11) C(12) 1.406(7) yes
C(12) C(13) 1.368(9) yes
C(13) C(14) 1.401(8) yes
C(14) C(15) 1.400(7) yes
C(14) C(16) 1.490(9) yes
C(6) H(1) 0.950 no
C(6) H(2) 0.950 no
C(6) H(3) 0.950 no
C(7) H(4) 0.950 no
C(7) H(5) 0.950 no
C(7) H(6) 0.950 no
C(8) H(7) 0.950 no
C(8) H(8) 0.950 no
C(8) H(9) 0.950 no
C(9) H(10) 0.950 no
C(9) H(11) 0.950 no
C(9) H(12) 0.950 no
C(10) H(13) 0.950 no
C(10) H(14) 0.950 no
C(10) H(15) 0.950 no
C(12) H(16) 0.950 no
C(13) H(17) 0.950 no
C(15) H(18) 0.950 no
